data_4322368
loop_
_publ_author_name
'Michael Veith'
'Charu Mathur'
'Sanjay Mathur'
'Volker Huch'

_publ_section_title
;
 Unusual Sandwiching of the Cyclopentadienyl Anion in
 [K4(C5H5)2M2(OBut)6(CH3OCH2CH2OCH3)2]n (M = Ge, Sn)
;
_journal_name_full 'Inorganic Chemistry'
_journal_page_first 5461
_journal_page_last 5463
_journal_paper_doi 10.1021/ic9814120
_journal_volume 38
_journal_year 1999
_chemical_formula_sum 'C42 H84 K4 O10 Sn2'
_chemical_formula_weight 1142.87
_chemical_name_systematic
;
 ?
;
_space_group_IT_number 2
_symmetry_cell_setting triclinic
_symmetry_space_group_name_Hall '-P 1'
_symmetry_space_group_name_H-M 'P -1'
_atom_sites_solution_hydrogens geom
_atom_sites_solution_primary direct
_atom_sites_solution_secondary difmap
_audit_creation_method SHELXL-97
_cell_angle_alpha 81.95(3)
_cell_angle_beta 89.62(3)
_cell_angle_gamma 82.69(3)
_cell_formula_units_Z 4
_cell_length_a 9.907(2)
_cell_length_b 10.722(2)
_cell_length_c 14.162(3)
_cell_measurement_temperature 293(2)
_cell_volume 1477.3(5)
_computing_structure_refinement 'SHELXL-97 (Sheldrick, 1997)'
_computing_structure_solution 'SHELXS-97 (Sheldrick, 1990)'
_diffrn_ambient_temperature 293(2)
_diffrn_measured_fraction_theta_full 0.927
_diffrn_measured_fraction_theta_max 0.927
_diffrn_measurement_device_type 'Stoe IPDS'
_diffrn_measurement_method 'image plate'
_diffrn_radiation_monochromator graphite
_diffrn_radiation_source 'fine-focus sealed tube'
_diffrn_radiation_type MoK\a
_diffrn_radiation_wavelength 0.71073
_diffrn_reflns_av_R_equivalents 0.0429
_diffrn_reflns_av_sigmaI/netI 0.0470
_diffrn_reflns_limit_h_max 11
_diffrn_reflns_limit_h_min -11
_diffrn_reflns_limit_k_max 11
_diffrn_reflns_limit_k_min -11
_diffrn_reflns_limit_l_max 16
_diffrn_reflns_limit_l_min -16
_diffrn_reflns_number 9381
_diffrn_reflns_theta_full 24.14
_diffrn_reflns_theta_max 24.14
_diffrn_reflns_theta_min 2.07
_diffrn_standards_number 50-200
_exptl_absorpt_coefficient_mu 4.679
_exptl_absorpt_correction_T_max 0.5724
_exptl_absorpt_correction_T_min 0.4902
_exptl_absorpt_correction_type numerical
_exptl_crystal_density_diffrn 5.139
_exptl_crystal_density_method 'not measured'
_exptl_crystal_F_000 2368
_exptl_crystal_size_max 0.20
_exptl_crystal_size_mid 0.15
_exptl_crystal_size_min 0.10
_refine_diff_density_max 0.822
_refine_diff_density_min -0.370
_refine_diff_density_rms 0.110
_refine_ls_extinction_method none
_refine_ls_goodness_of_fit_ref 1.044
_refine_ls_hydrogen_treatment mixed
_refine_ls_matrix_type full
_refine_ls_number_parameters 274
_refine_ls_number_reflns 4376
_refine_ls_number_restraints 0
_refine_ls_restrained_S_all 1.044
_refine_ls_R_factor_all 0.0543
_refine_ls_R_factor_gt 0.0460
_refine_ls_shift/su_max 0.209
_refine_ls_shift/su_mean 0.008
_refine_ls_structure_factor_coef Fsqd
_refine_ls_weighting_details 'w=1/[\s^2^(Fo^2^)+(0.1017P)^2^+0.0000P] where P=(Fo^2^+2Fc^2^)/3'
_refine_ls_weighting_scheme calc
_refine_ls_wR_factor_gt 0.1339
_refine_ls_wR_factor_ref 0.1396
_reflns_number_gt 3678
_reflns_number_total 4376
_reflns_threshold_expression >2sigma(I)
_cod_data_source_file ic9814120.cif
_cod_data_source_block shelxs1143
_cod_depositor_comments
;
The following automatic conversions were performed:

'_refine_ls_weighting_scheme' value 'calc
w=1/[\s^2^(Fo^2^)+(0.1017P)^2^+0.0000P] where P=(Fo^2^+2Fc^2^)/3' was
changed to 'calc'. New tag '_refine_ls_weighting_details' was
created. The value of the new tag was set to
'w=1/[\s^2^(Fo^2^)+(0.1017P)^2^+0.0000P] where P=(Fo^2^+2Fc^2^)/3'.

Automatic conversion script
Id: cif_fix_values 3143 2015-03-26 13:38:13Z robertas 
;
_cod_database_code 4322368

loop_
_symmetry_equiv_pos_as_xyz
'x, y, z'
'-x, -y, -z'

loop_
_atom_site_label
_atom_site_type_symbol
_atom_site_fract_x
_atom_site_fract_y
_atom_site_fract_z
_atom_site_U_iso_or_equiv
_atom_site_adp_type
_atom_site_occupancy
_atom_site_calc_flag
_atom_site_refinement_flags
_atom_site_disorder_assembly
_atom_site_disorder_group
Sn Sn 0.25948(3) 0.11324(3) 0.81770(2) 0.04725(18) Uani 1 d . . .
K1 K 0.20949(12) 0.43298(11) 0.73410(8) 0.0539(3) Uani 1 d . . .
K2 K 0.06762(13) 0.21375(13) 0.58167(8) 0.0575(3) Uani 1 d . . .
O1 O 0.0738(3) 0.2173(4) 0.7755(2) 0.0479(8) Uani 1 d . . .
O2 O 0.3109(4) 0.2650(4) 0.8779(2) 0.0570(9) Uani 1 d . . .
O3 O 0.3082(3) 0.1988(4) 0.6832(2) 0.0500(8) Uani 1 d . . .
O4 O 0.3946(6) 0.6132(6) 0.7588(4) 0.1024(17) Uani 1 d . . .
O5 O 0.1119(6) 0.6641(5) 0.7820(4) 0.0953(16) Uani 1 d . . .
C1 C -0.0496(5) 0.2138(6) 0.8261(4) 0.0574(14) Uani 1 d . . .
C2A C -0.0385(15) 0.247(2) 0.9243(11) 0.104(6) Uani 0.60 d P . .
C3A C -0.1590(14) 0.308(2) 0.7685(16) 0.118(7) Uani 0.60 d P . .
C4A C -0.0981(18) 0.0848(17) 0.8228(16) 0.112(6) Uani 0.60 d P . .
C2B C -0.156(2) 0.205(4) 0.758(2) 0.121(12) Uani 0.40 d P . .
C3B C -0.031(2) 0.116(3) 0.916(2) 0.144(14) Uani 0.40 d P . .
C4B C -0.063(3) 0.342(3) 0.867(2) 0.122(10) Uani 0.40 d P . .
C5 C 0.3786(6) 0.2669(6) 0.9646(4) 0.0580(14) Uani 1 d . . .
C6 C 0.3450(9) 0.1616(8) 1.0417(4) 0.088(2) Uani 1 d . . .
C7 C 0.3306(11) 0.3986(9) 0.9944(5) 0.103(3) Uani 1 d . . .
C8 C 0.5300(8) 0.2525(12) 0.9477(6) 0.119(4) Uani 1 d . . .
C9 C 0.4341(6) 0.1776(6) 0.6362(4) 0.0590(14) Uani 1 d . . .
C10 C 0.4042(8) 0.1686(11) 0.5319(5) 0.107(3) Uani 1 d . . .
C11 C 0.5035(9) 0.2998(10) 0.6367(7) 0.112(3) Uani 1 d . . .
C12 C 0.5240(9) 0.0615(10) 0.6801(8) 0.129(4) Uani 1 d . . .
C13 C 0.5263(11) 0.6078(11) 0.7169(8) 0.126(4) Uani 1 d . . .
C14 C 0.3264(11) 0.7363(9) 0.7566(8) 0.110(3) Uani 1 d . . .
C15 C 0.2016(11) 0.7394(9) 0.8130(7) 0.109(3) Uani 1 d . . .
C16 C -0.0194(11) 0.6844(11) 0.8204(8) 0.130(4) Uani 1 d . . .
C17 C 0.0339(8) -0.0713(8) 0.5694(6) 0.0702(19) Uiso 0.83 d P . .
C18 C 0.0816(9) 0.0200(9) 0.4396(6) 0.082(2) Uiso 0.83 d P . .
C19 C 0.1133(10) -0.0514(10) 0.5079(7) 0.086(2) Uiso 0.83 d P . .
C20 C -0.0213(12) 0.5473(10) 0.5661(6) 0.080(2) Uiso 0.83 d P . .
C21 C 0.1069(12) 0.5320(13) 0.5056(10) 0.103(3) Uiso 0.83 d P . .
C22A C 0.1083(15) 0.4880(15) 0.4522(11) 0.060(3) Uiso 0.41 d P . .
C22B C 0.054(2) 0.5610(16) 0.5518(12) 0.063(4) Uiso 0.41 d P . .

loop_
_atom_site_aniso_label
_atom_site_aniso_U_11
_atom_site_aniso_U_22
_atom_site_aniso_U_33
_atom_site_aniso_U_23
_atom_site_aniso_U_13
_atom_site_aniso_U_12
Sn 0.0505(2) 0.0391(3) 0.0521(2) -0.00565(15) -0.00476(15) -0.00588(15)
K1 0.0662(7) 0.0397(7) 0.0562(6) -0.0070(5) -0.0040(5) -0.0073(5)
K2 0.0620(7) 0.0653(9) 0.0473(6) -0.0129(5) -0.0122(5) -0.0098(6)
O1 0.0391(17) 0.060(2) 0.0447(17) -0.0050(15) 0.0006(14) -0.0105(15)
O2 0.072(2) 0.051(3) 0.0498(19) -0.0071(16) -0.0192(17) -0.0143(18)
O3 0.0431(18) 0.059(2) 0.0489(18) -0.0147(16) 0.0042(14) -0.0017(15)
O4 0.118(4) 0.071(4) 0.124(4) -0.015(3) 0.005(4) -0.032(3)
O5 0.111(4) 0.072(4) 0.108(4) -0.037(3) 0.001(3) -0.006(3)
C1 0.045(3) 0.073(4) 0.054(3) -0.005(3) 0.006(2) -0.015(3)
C2A 0.086(9) 0.170(19) 0.078(9) -0.060(10) 0.037(7) -0.052(11)
C3A 0.043(7) 0.140(16) 0.143(15) 0.057(13) 0.011(8) 0.013(9)
C4A 0.103(11) 0.090(12) 0.165(16) -0.047(11) 0.046(11) -0.064(9)
C2B 0.046(11) 0.23(4) 0.107(18) -0.05(2) 0.011(11) -0.051(19)
C3B 0.077(14) 0.15(3) 0.17(3) 0.08(2) 0.075(16) 0.000(15)
C4B 0.118(19) 0.093(19) 0.16(2) -0.034(16) 0.105(19) -0.023(14)
C5 0.053(3) 0.076(4) 0.047(3) -0.007(3) -0.010(2) -0.017(3)
C6 0.113(6) 0.097(6) 0.054(3) 0.010(3) -0.014(4) -0.030(4)
C7 0.158(8) 0.083(6) 0.075(4) -0.035(4) -0.017(5) -0.019(5)
C8 0.060(4) 0.209(12) 0.089(5) -0.016(6) -0.009(4) -0.025(6)
C9 0.049(3) 0.071(4) 0.063(3) -0.025(3) 0.010(2) -0.012(3)
C10 0.077(5) 0.189(10) 0.070(4) -0.061(5) 0.025(4) -0.025(5)
C11 0.081(5) 0.128(8) 0.147(8) -0.051(6) 0.035(5) -0.057(5)
C12 0.087(6) 0.121(8) 0.154(8) 0.016(6) 0.047(6) 0.047(5)
C13 0.123(8) 0.133(10) 0.136(8) -0.032(7) 0.035(6) -0.056(7)
C14 0.123(7) 0.059(6) 0.149(8) -0.007(5) -0.013(6) -0.024(5)
C15 0.131(8) 0.078(7) 0.133(7) -0.051(5) -0.013(6) -0.028(5)
C16 0.127(8) 0.117(9) 0.154(9) -0.053(7) 0.059(7) -0.018(6)

loop_
_atom_type_symbol
_atom_type_description
_atom_type_scat_dispersion_real
_atom_type_scat_dispersion_imag
_atom_type_scat_source
C C 0.0033 0.0016 'International Tables Vol C Tables 4.2.6.8 and 6.1.1.4'
H H 0.0000 0.0000 'International Tables Vol C Tables 4.2.6.8 and 6.1.1.4'
O O 0.0106 0.0060 'International Tables Vol C Tables 4.2.6.8 and 6.1.1.4'
K K 0.2009 0.2494 'International Tables Vol C Tables 4.2.6.8 and 6.1.1.4'
Sn Sn -0.6537 1.4246 'International Tables Vol C Tables 4.2.6.8 and 6.1.1.4'

loop_
_geom_angle_atom_site_label_1
_geom_angle_atom_site_label_2
_geom_angle_atom_site_label_3
_geom_angle
_geom_angle_site_symmetry_1
_geom_angle_site_symmetry_3
_geom_angle_publ_flag
O2 Sn O1 89.39(15) . . ?
O2 Sn O3 90.72(14) . . ?
O1 Sn O3 79.64(13) . . ?
O2 Sn K1 49.83(10) . . ?
O1 Sn K1 54.74(10) . . ?
O3 Sn K1 53.52(10) . . ?
O2 Sn K2 112.83(10) . . ?
O1 Sn K2 44.66(9) . . ?
O3 Sn K2 45.15(9) . . ?
K1 Sn K2 63.05(4) . . ?
O2 K1 O5 114.65(15) . . ?
O2 K1 O3 65.97(11) . . ?
O5 K1 O3 179.37(15) . . ?
O2 K1 O1 64.40(11) . . ?
O5 K1 O1 123.34(15) . . ?
O3 K1 O1 56.87(10) . . ?
O2 K1 O4 94.60(15) . . ?
O5 K1 O4 60.14(18) . . ?
O3 K1 O4 119.91(15) . . ?
O1 K1 O4 158.64(14) . . ?
O2 K1 C22B 163.0(3) . . ?
O5 K1 C22B 78.0(4) . . ?
O3 K1 C22B 101.4(3) . . ?
O1 K1 C22B 99.5(3) . . ?
O4 K1 C22B 101.8(4) . . ?
O2 K1 C20 153.1(2) . . ?
O5 K1 C20 76.8(2) . . ?
O3 K1 C20 102.69(19) . . ?
O1 K1 C20 88.8(2) . . ?
O4 K1 C20 111.9(2) . . ?
C22B K1 C20 13.7(3) . . ?
O2 K1 C21 154.9(3) . . ?
O5 K1 C21 90.3(3) . . ?
O3 K1 C21 89.1(3) . . ?
O1 K1 C21 100.4(2) . . ?
O4 K1 C21 100.7(2) . . ?
C22B K1 C21 15.1(3) . . ?
C20 K1 C21 26.5(3) . . ?
O2 K1 Sn 36.68(8) . . ?
O5 K1 Sn 143.45(13) . . ?
O3 K1 Sn 37.11(7) . . ?
O1 K1 Sn 37.00(7) . . ?
O4 K1 Sn 125.84(13) . . ?
C22B K1 Sn 126.7(3) . . ?
C20 K1 Sn 120.40(19) . . ?
C21 K1 Sn 119.6(2) . . ?
O2 K1 C11 78.5(2) . . ?
O5 K1 C11 136.5(2) . . ?
O3 K1 C11 43.39(16) . . ?
O1 K1 C11 100.01(17) . . ?
O4 K1 C11 78.19(19) . . ?
C22B K1 C11 100.3(4) . . ?
C20 K1 C11 110.8(3) . . ?
C21 K1 C11 85.3(3) . . ?
Sn K1 C11 71.36(17) . . ?
O2 K1 C4B 73.4(6) . . ?
O5 K1 C4B 82.1(4) . . ?
O3 K1 C4B 98.2(4) . . ?
O1 K1 C4B 41.8(4) . . ?
O4 K1 C4B 131.5(5) . . ?
C22B K1 C4B 98.5(7) . . ?
C20 K1 C4B 84.8(7) . . ?
C21 K1 C4B 109.3(7) . . ?
Sn K1 C4B 69.0(5) . . ?
C11 K1 C4B 139.9(5) . . ?
O2 K1 K2 99.84(9) . . ?
O5 K1 K2 133.00(13) . . ?
O3 K1 K2 46.61(8) . . ?
O1 K1 K2 46.22(7) . . ?
O4 K1 K2 149.98(13) . . ?
C22B K1 K2 63.5(3) . . ?
C20 K1 K2 59.40(18) . . ?
C21 K1 K2 58.0(2) . . ?
Sn K1 K2 63.20(4) . . ?
C11 K1 K2 79.09(14) . . ?
C4B K1 K2 78.2(5) . . ?
O1 K2 O3 57.53(10) . . ?
O1 K2 C22B 121.4(4) . 2_566 ?
O3 K2 C22B 125.0(4) . 2_566 ?
O1 K2 C17 142.32(17) . 2_556 ?
O3 K2 C17 135.20(18) . 2_556 ?
C22B K2 C17 82.4(4) 2_566 2_556 ?
O1 K2 C19 121.5(2) . 2_556 ?
O3 K2 C19 142.2(2) . 2_556 ?
C22B K2 C19 89.2(4) 2_566 2_556 ?
C17 K2 C19 22.4(2) 2_556 2_556 ?
O1 K2 C20 123.9(2) . 2_566 ?
O3 K2 C20 112.2(2) . 2_566 ?
C22B K2 C20 15.1(3) 2_566 2_566 ?
C17 K2 C20 87.0(2) 2_556 2_566 ?
C19 K2 C20 98.5(3) 2_556 2_566 ?
O1 K2 C18 139.24(19) . . ?
O3 K2 C18 112.54(19) . . ?
C22B K2 C18 97.1(4) 2_566 . ?
C17 K2 C18 22.7(2) 2_556 . ?
C19 K2 C18 39.5(2) 2_556 . ?
C20 K2 C18 96.8(2) 2_566 . ?
O1 K2 C18 103.70(18) . 2_556 ?
O3 K2 C18 123.82(19) . 2_556 ?
C22B K2 C18 110.1(4) 2_566 2_556 ?
C17 K2 C18 38.7(2) 2_556 2_556 ?
C19 K2 C18 21.7(2) 2_556 2_556 ?
C20 K2 C18 120.2(3) 2_566 2_556 ?
C18 K2 C18 45.2(3) . 2_556 ?
O1 K2 C21 106.0(3) . 2_566 ?
O3 K2 C21 124.6(2) . 2_566 ?
C22B K2 C21 16.7(3) 2_566 2_566 ?
C17 K2 C21 91.9(3) 2_556 2_566 ?
C19 K2 C21 92.8(3) 2_556 2_566 ?
C20 K2 C21 28.6(3) 2_566 2_566 ?
C18 K2 C21 110.0(3) . 2_566 ?
C18 K2 C21 111.2(3) 2_556 2_566 ?
O1 K2 C19 117.99(19) . . ?
O3 K2 C19 99.27(19) . . ?
C22B K2 C19 118.4(4) 2_566 . ?
C17 K2 C19 38.6(2) 2_556 . ?
C19 K2 C19 45.0(3) 2_556 . ?
C20 K2 C19 118.1(2) 2_566 . ?
C18 K2 C19 21.5(2) . . ?
C18 K2 C19 38.6(2) 2_556 . ?
C21 K2 C19 130.2(3) 2_566 . ?
O1 K2 C17 102.15(17) . . ?
O3 K2 C17 103.92(17) . . ?
C22B K2 C17 126.2(3) 2_566 . ?
C17 K2 C17 44.8(3) 2_556 . ?
C19 K2 C17 38.5(2) 2_556 . ?
C20 K2 C17 131.7(2) 2_566 . ?
C18 K2 C17 38.3(2) . . ?
C18 K2 C17 22.2(2) 2_556 . ?
C21 K2 C17 131.3(3) 2_566 . ?
C19 K2 C17 21.7(2) . . ?
O1 K2 C22A 114.3(3) . . ?
O3 K2 C22A 94.1(3) . . ?
C22B K2 C22A 31.9(4) 2_566 . ?
C17 K2 C22A 100.9(3) 2_556 . ?
C19 K2 C22A 115.4(3) 2_556 . ?
C20 K2 C22A 18.1(3) 2_566 . ?
C18 K2 C22A 105.5(3) . . ?
C18 K2 C22A 137.1(3) 2_556 . ?
C21 K2 C22A 40.6(3) 2_566 . ?
C19 K2 C22A 124.9(3) . . ?
C17 K2 C22A 143.5(3) . . ?
C1 O1 Sn 126.1(3) . . ?
C1 O1 K2 118.4(3) . . ?
Sn O1 K2 103.39(13) . . ?
C1 O1 K1 124.8(3) . . ?
Sn O1 K1 88.26(11) . . ?
K2 O1 K1 86.26(10) . . ?
C5 O2 Sn 129.7(4) . . ?
C5 O2 K1 136.8(3) . . ?
Sn O2 K1 93.49(12) . . ?
C9 O3 Sn 126.5(3) . . ?
C9 O3 K1 122.2(3) . . ?
Sn O3 K1 89.37(12) . . ?
C9 O3 K2 119.4(3) . . ?
Sn O3 K2 102.71(13) . . ?
K1 O3 K2 86.81(11) . . ?
C14 O4 C13 114.3(7) . . ?
C14 O4 K1 111.7(5) . . ?
C13 O4 K1 122.5(5) . . ?
C15 O5 C16 113.4(7) . . ?
C15 O5 K1 119.4(5) . . ?
C16 O5 K1 120.2(5) . . ?
O1 C1 C2B 107.5(10) . . ?
O1 C1 C2A 112.6(6) . . ?
C2B C1 C2A 138.2(12) . . ?
O1 C1 C4A 108.4(7) . . ?
C2B C1 C4A 61.5(18) . . ?
C2A C1 C4A 114.2(12) . . ?
O1 C1 C3B 110.9(8) . . ?
C2B C1 C3B 119(2) . . ?
C2A C1 C3B 56.3(17) . . ?
C4A C1 C3B 62.0(17) . . ?
O1 C1 C3A 107.6(7) . . ?
C2B C1 C3A 44.3(15) . . ?
C2A C1 C3A 109.8(14) . . ?
C4A C1 C3A 103.7(13) . . ?
C3B C1 C3A 141.5(10) . . ?
O1 C1 C4B 101.8(8) . . ?
C2B C1 C4B 114(2) . . ?
C2A C1 C4B 46.6(12) . . ?
C4A C1 C4B 149.4(10) . . ?
C3B C1 C4B 103(2) . . ?
C3A C1 C4B 71.0(16) . . ?
C4B C2A C3B 133(2) . . ?
C4B C2A C1 69.7(16) . . ?
C3B C2A C1 63.2(14) . . ?
C2B C3A C1 63.8(16) . . ?
C2B C3A C4B 117(2) . . ?
C1 C3A C4B 55.1(11) . . ?
C2B C4A C1 56.8(11) . . ?
C2B C4A C3B 111.7(18) . . ?
C1 C4A C3B 59.0(11) . . ?
C3A C2B C1 71.9(17) . . ?
C3A C2B C4A 130(3) . . ?
C1 C2B C4A 61.7(14) . . ?
C3A C2B K2 96(2) . . ?
C1 C2B K2 90.6(9) . . ?
C4A C2B K2 101.7(15) . . ?
C2A C3B C1 60.5(11) . . ?
C2A C3B C4A 115.3(18) . . ?
C1 C3B C4A 59.0(13) . . ?
C2A C4B C1 63.8(14) . . ?
C2A C4B C3A 110(2) . . ?
C1 C4B C3A 54.0(12) . . ?
C2A C4B K1 115.2(16) . . ?
C1 C4B K1 90.6(7) . . ?
C3A C4B K1 95.8(10) . . ?
O2 C5 C8 108.8(5) . . ?
O2 C5 C6 112.2(5) . . ?
C8 C5 C6 109.5(7) . . ?
O2 C5 C7 105.7(5) . . ?
C8 C5 C7 110.2(7) . . ?
C6 C5 C7 110.4(6) . . ?
O3 C9 C12 113.7(5) . . ?
O3 C9 C10 108.2(5) . . ?
C12 C9 C10 110.1(7) . . ?
O3 C9 C11 106.2(5) . . ?
C12 C9 C11 111.7(8) . . ?
C10 C9 C11 106.6(7) . . ?
C9 C10 K2 88.3(3) . . ?
C9 C11 K1 87.6(4) . . ?
O4 C14 C15 112.6(7) . . ?
O5 C15 C14 111.7(7) . . ?
C19 C17 C18 120.0(9) . 2_556 ?
C19 C17 C18 29.4(6) . . ?
C18 C17 C18 90.6(7) 2_556 . ?
C19 C17 K2 79.1(6) . 2_556 ?
C18 C17 K2 80.3(6) 2_556 2_556 ?
C18 C17 K2 72.7(3) . 2_556 ?
C19 C17 K2 79.0(6) . . ?
C18 C17 K2 77.6(6) 2_556 . ?
C18 C17 K2 69.1(4) . . ?
K2 C17 K2 135.2(3) 2_556 . ?
C19 C18 C17 119.4(10) . 2_556 ?
C19 C18 C17 30.0(6) . . ?
C17 C18 C17 89.4(7) 2_556 . ?
C19 C18 K2 82.4(7) . . ?
C17 C18 K2 77.0(6) 2_556 . ?
C17 C18 K2 72.7(3) . . ?
C19 C18 K2 75.8(7) . 2_556 ?
C17 C18 K2 80.2(6) 2_556 2_556 ?
C17 C18 K2 68.7(3) . 2_556 ?
K2 C18 K2 134.8(3) . 2_556 ?
C18 C19 C17 120.6(10) . . ?
C18 C19 K2 82.5(7) . 2_556 ?
C17 C19 K2 78.5(6) . 2_556 ?
C18 C19 K2 76.1(7) . . ?
C17 C19 K2 79.2(6) . . ?
K2 C19 K2 135.0(3) 2_556 . ?
C22B C20 C22A 147.2(19) . 2_566 ?
C22B C20 C21 27.3(14) . . ?
C22A C20 C21 120.4(11) 2_566 . ?
C22B C20 C21 118.5(15) . 2_566 ?
C22A C20 C21 28.9(9) 2_566 2_566 ?
C21 C20 C21 91.4(7) . 2_566 ?
C22B C20 K2 76.5(14) . 2_566 ?
C22A C20 K2 94.7(10) 2_566 2_566 ?
C21 C20 K2 78.4(6) . 2_566 ?
C21 C20 K2 89.9(5) 2_566 2_566 ?
C22B C20 K1 66.3(14) . . ?
C22A C20 K1 130.1(11) 2_566 . ?
C21 C20 K1 79.5(6) . . ?
C21 C20 K1 129.2(6) 2_566 . ?
K2 C20 K1 135.2(4) 2_566 . ?
C22B C21 C22A 144(2) . . ?
C22B C21 C20 23.8(12) . . ?
C22A C21 C20 120.5(14) . . ?
C22B C21 C20 112.2(15) . 2_566 ?
C22A C21 C20 31.9(11) . 2_566 ?
C20 C21 C20 88.6(7) . 2_566 ?
C22B C21 K2 71.6(13) . 2_566 ?
C22A C21 K2 99.0(13) . 2_566 ?
C20 C21 K2 73.0(6) . 2_566 ?
C20 C21 K2 89.2(6) 2_566 2_566 ?
C22B C21 K1 62.7(13) . . ?
C22A C21 K1 131.1(14) . . ?
C20 C21 K1 74.0(6) . . ?
C20 C21 K1 127.3(7) 2_566 . ?
K2 C21 K1 129.1(5) 2_566 . ?
C22B C21 K2 93.8(14) . . ?
C22A C21 K2 70.6(13) . . ?
C20 C21 K2 79.2(6) . . ?
C20 C21 K2 60.9(5) 2_566 . ?
K2 C21 K2 139.5(4) 2_566 . ?
K1 C21 K2 67.0(2) . . ?
C21 C22A C20 119.1(18) . 2_566 ?
C21 C22A C22B 17.5(10) . . ?
C20 C22A C22B 101.6(12) 2_566 . ?
C21 C22A C22B 105.1(14) . 2_566 ?
C20 C22A C22B 14.2(8) 2_566 2_566 ?
C22B C22A C22B 87.6(10) . 2_566 ?
C21 C22A K2 93.8(13) . . ?
C20 C22A K2 67.1(10) 2_566 . ?
C22B C22A K2 87.3(8) . . ?
C22B C22A K2 63.6(7) 2_566 . ?
C21 C22A K2 65.1(12) . 2_566 ?
C20 C22A K2 88.9(11) 2_566 2_566 ?
C22B C22A K2 60.6(7) . 2_566 ?
C22B C22A K2 84.0(8) 2_566 2_566 ?
K2 C22A K2 135.7(5) . 2_566 ?
C20 C22B C21 129(2) . . ?
C20 C22B C22A 110.7(18) . . ?
C21 C22B C22A 18.4(11) . . ?
C20 C22B C22A 18.6(11) . 2_566 ?
C21 C22B C22A 110.7(16) . 2_566 ?
C22A C22B C22A 92.4(10) . 2_566 ?
C20 C22B K2 88.5(15) . 2_566 ?
C21 C22B K2 91.6(14) . 2_566 ?
C22A C22B K2 88.4(7) . 2_566 ?
C22A C22B K2 84.6(8) 2_566 2_566 ?
C20 C22B K1 100.0(15) . . ?
C21 C22B K1 102.2(15) . . ?
C22A C22B K1 111.7(9) . . ?
C22A C22B K1 111.0(9) 2_566 . ?
K2 C22B K1 153.2(6) 2_566 . ?

loop_
_geom_bond_atom_site_label_1
_geom_bond_atom_site_label_2
_geom_bond_distance
_geom_bond_site_symmetry_2
_geom_bond_publ_flag
Sn O2 2.059(4) . ?
Sn O1 2.072(3) . ?
Sn O3 2.076(3) . ?
Sn K1 3.4408(15) . ?
Sn K2 3.8081(17) . ?
K1 O2 2.634(4) . ?
K1 O5 2.718(5) . ?
K1 O3 2.767(4) . ?
K1 O1 2.811(4) . ?
K1 O4 2.884(6) . ?
K1 C22B 3.074(15) . ?
K1 C20 3.307(10) . ?
K1 C21 3.383(13) . ?
K1 C11 3.444(9) . ?
K1 C4B 3.449(19) . ?
K1 K2 3.803(2) . ?
K2 O1 2.751(3) . ?
K2 O3 2.768(4) . ?
K2 C22B 2.977(16) 2_566 ?
K2 C17 3.042(8) 2_556 ?
K2 C19 3.048(10) 2_556 ?
K2 C20 3.061(10) 2_566 ?
K2 C18 3.078(9) . ?
K2 C18 3.118(9) 2_556 ?
K2 C21 3.136(13) 2_566 ?
K2 C19 3.143(10) . ?
K2 C17 3.145(9) . ?
K2 C22A 3.310(15) . ?
O1 C1 1.415(6) . ?
O2 C5 1.407(6) . ?
O3 C9 1.418(6) . ?
O4 C14 1.401(11) . ?
O4 C13 1.427(11) . ?
O5 C15 1.386(10) . ?
O5 C16 1.409(11) . ?
C1 C2B 1.45(2) . ?
C1 C2A 1.492(14) . ?
C1 C4A 1.528(15) . ?
C1 C3B 1.53(2) . ?
C1 C3A 1.538(15) . ?
C1 C4B 1.56(3) . ?
C2A C4B 1.21(3) . ?
C2A C3B 1.43(4) . ?
C3A C2B 1.13(4) . ?
C3A C4B 1.80(4) . ?
C4A C2B 1.52(4) . ?
C4A C3B 1.57(4) . ?
C5 C8 1.509(10) . ?
C5 C6 1.524(9) . ?
C5 C7 1.547(10) . ?
C9 C12 1.496(11) . ?
C9 C10 1.527(9) . ?
C9 C11 1.557(10) . ?
C14 C15 1.466(14) . ?
C17 C19 1.185(11) . ?
C17 C18 1.204(12) 2_556 ?
C17 C18 2.040(11) . ?
C17 K2 3.042(8) 2_556 ?
C18 C19 1.164(12) . ?
C18 C17 1.204(12) 2_556 ?
C18 K2 3.118(9) 2_556 ?
C19 K2 3.048(10) 2_556 ?
C20 C22B 0.795(16) . ?
C20 C22A 1.033(15) 2_566 ?
C20 C21 1.533(15) . ?
C20 C21 1.705(15) 2_566 ?
C20 K2 3.061(10) 2_566 ?
C21 C22B 0.903(16) . ?
C21 C22A 0.945(16) . ?
C21 C20 1.705(15) 2_566 ?
C21 K2 3.136(13) 2_566 ?
C22A C20 1.033(15) 2_566 ?
C22A C22B 1.76(2) . ?
C22A C22B 1.76(2) 2_566 ?
C22A K2 3.414(16) 2_566 ?
C22B C22A 1.76(2) 2_566 ?
C22B K2 2.977(16) 2_566 ?
